data_2205101
loop_
_publ_author_name
'Yathirajan, H. S.'
'Narasimhamurthy, T.'
'Nagaraj, B.'
'Nagaraja, P.'
'Narasegowda, R. S.'
'Rathore, Ravindranath S.'

_publ_section_title
;
 N---H^+^&#x00B7;&#x00B7;&#x00B7;Cl^{-^} and
 C---H&#x00B7;&#x00B7;&#x00B7;O interactions in
 6-fluoro-3-(4-piperidinio)benz[<i>d</i>]isoxazole chloride
;
_journal_issue 2
_journal_name_full 'Acta Crystallographica Section E'
_journal_page_first o356
_journal_page_last o358
_journal_paper_doi 10.1107/S1600536805000899
_journal_volume 61
_journal_year 2005
_chemical_formula_iupac 'C12 H14 F N2 O +, Cl -'
_chemical_formula_moiety 'C12 H14 F N2 O +, Cl -'
_chemical_formula_sum 'C12 H14 Cl F N2 O'
_chemical_formula_weight 256.70
_chemical_name_systematic
;
6-fluoro-3-(4-piperidinio)benz[d]isoxazole chloride
;
_space_group_IT_number 14
_symmetry_cell_setting monoclinic
_symmetry_space_group_name_Hall '-P 2ybc'
_symmetry_space_group_name_H-M 'P 1 21/c 1'
_atom_sites_solution_hydrogens difmap
_atom_sites_solution_primary direct
_atom_sites_solution_secondary difmap
_audit_creation_method SHELXL-97
_cell_angle_alpha 90.00
_cell_angle_beta 113.109(7)
_cell_angle_gamma 90.00
_cell_formula_units_Z 4
_cell_length_a 13.020(6)
_cell_length_b 6.608(3)
_cell_length_c 15.119(7)
_cell_measurement_reflns_used 998
_cell_measurement_temperature 293(2)
_cell_measurement_theta_max 55
_cell_measurement_theta_min 7
_cell_volume 1196.4(10)
_computing_cell_refinement 'SAINT-Plus (Bruker, 2001)'
_computing_data_collection 'SMART (Bruker, 1998)'
_computing_data_reduction SAINT-Plus
_computing_molecular_graphics 'ORTEP-3 (Farrugia, 1997) and PLUTON (Spek, 1999)'
_computing_publication_material 'WinGX (Farrugia, 1999) and PARST (Nardelli, 1995)'
_computing_structure_refinement 'SHELXL97 (Sheldrick, 1997)'
_computing_structure_solution 'SHELXS97 (Sheldrick, 1997)'
_diffrn_ambient_temperature 566(2)
_diffrn_measured_fraction_theta_full 0.999
_diffrn_measured_fraction_theta_max 0.989
_diffrn_measurement_device_type 'Bruker SMART CCD area-detector'
_diffrn_measurement_method \w
_diffrn_radiation_monochromator graphite
_diffrn_radiation_source 'fine-focus sealed tube'
_diffrn_radiation_type MoK\a
_diffrn_radiation_wavelength 0.71073
_diffrn_reflns_av_R_equivalents 0.0175
_diffrn_reflns_av_sigmaI/netI 0.0148
_diffrn_reflns_limit_h_max 17
_diffrn_reflns_limit_h_min -16
_diffrn_reflns_limit_k_max 8
_diffrn_reflns_limit_k_min -8
_diffrn_reflns_limit_l_max 19
_diffrn_reflns_limit_l_min -19
_diffrn_reflns_number 13392
_diffrn_reflns_theta_full 27.50
_diffrn_reflns_theta_max 27.98
_diffrn_reflns_theta_min 1.70
_diffrn_standards_decay_% 0
_diffrn_standards_interval_count 0
_diffrn_standards_interval_time 0
_diffrn_standards_number 0
_exptl_absorpt_coefficient_mu 0.317
_exptl_absorpt_correction_T_max 0.984
_exptl_absorpt_correction_T_min 0.971
_exptl_absorpt_correction_type multi-scan
_exptl_absorpt_process_details '(SADABS; Sheldrick, 1996)'
_exptl_crystal_colour colorless
_exptl_crystal_density_diffrn 1.425
_exptl_crystal_density_method 'not measured'
_exptl_crystal_description Needle
_exptl_crystal_F_000 536
_exptl_crystal_size_max 0.5
_exptl_crystal_size_mid 0.2
_exptl_crystal_size_min 0.08
_refine_diff_density_max 0.260
_refine_diff_density_min -0.317
_refine_ls_extinction_method none
_refine_ls_goodness_of_fit_ref 1.096
_refine_ls_hydrogen_treatment refall
_refine_ls_matrix_type full
_refine_ls_number_parameters 210
_refine_ls_number_reflns 2854
_refine_ls_number_restraints 0
_refine_ls_restrained_S_all 1.096
_refine_ls_R_factor_all 0.0472
_refine_ls_R_factor_gt 0.0422
_refine_ls_shift/su_max 0.000
_refine_ls_shift/su_mean 0.000
_refine_ls_structure_factor_coef Fsqd
_refine_ls_weighting_details 'calc w = 1/[\s^2^(Fo^2^)+(0.068P)^2^+0.2204P] where P = (Fo^2^+2Fc^2^)/3'
_refine_ls_weighting_scheme calc
_refine_ls_wR_factor_gt 0.1116
_refine_ls_wR_factor_ref 0.1155
_reflns_number_gt 2554
_reflns_number_total 2854
_reflns_threshold_expression I>2\s(I)
_cod_data_source_file kp6027.cif
_cod_data_source_block I
_cod_original_cell_volume 1196.4(9)
_cod_original_sg_symbol_H-M 'P 21/c'
_cod_database_code 2205101
_cod_database_fobs_code 2205101

loop_
_symmetry_equiv_pos_as_xyz
'x, y, z'
'-x, y+1/2, -z+1/2'
'-x, -y, -z'
'x, -y-1/2, z-1/2'

loop_
_atom_site_label
_atom_site_fract_x
_atom_site_fract_y
_atom_site_fract_z
_atom_site_U_iso_or_equiv
_atom_site_adp_type
_atom_site_calc_flag
_atom_site_occupancy
_atom_site_type_symbol
Cl1 0.90572(3) 0.80225(6) 0.81904(3) 0.04445(14) Uani d 1 Cl
F1 0.19378(8) 0.68630(18) 0.17792(10) 0.0722(4) Uani d 1 F
O1 0.51737(9) 0.37273(16) 0.40873(8) 0.0458(3) Uani d 1 O
N1 0.62713(10) 0.45145(18) 0.46085(9) 0.0420(3) Uani d 1 N
N2 0.91903(11) 0.9547(2) 0.62951(9) 0.0431(3) Uani d 1 N
H2A 0.9155(18) 0.904(4) 0.6879(17) 0.071(6) Uiso d 1 H
H2B 0.983(2) 1.043(4) 0.6486(17) 0.074(7) Uiso d 1 H
C1 0.45417(12) 0.5255(2) 0.35510(10) 0.0365(3) Uani d 1 C
C2 0.51628(11) 0.7022(2) 0.37091(10) 0.0327(3) Uani d 1 C
C3 0.62493(11) 0.6419(2) 0.43840(10) 0.0334(3) Uani d 1 C
C4 0.72809(11) 0.7697(2) 0.47804(10) 0.0339(3) Uani d 1 C
H4 0.7355(15) 0.829(2) 0.4222(12) 0.039(4) Uiso d 1 H
C5 0.71414(13) 0.9426(2) 0.54063(12) 0.0422(3) Uani d 1 C
H5A 0.7055(16) 0.886(3) 0.5957(14) 0.051(5) Uiso d 1 H
H5B 0.6486(17) 1.022(3) 0.5055(15) 0.055(5) Uiso d 1 H
C6 0.81693(14) 1.0762(2) 0.57675(13) 0.0472(4) Uani d 1 C
H6A 0.8106(18) 1.177(3) 0.6212(16) 0.065(6) Uiso d 1 H
H6B 0.8283(18) 1.134(3) 0.5254(16) 0.062(6) Uiso d 1 H
C7 0.93497(13) 0.7844(3) 0.57111(13) 0.0470(4) Uani d 1 C
H7A 1.0038(19) 0.710(3) 0.6136(16) 0.067(6) Uiso d 1 H
H7B 0.9503(16) 0.845(3) 0.5148(14) 0.052(5) Uiso d 1 H
C8 0.83286(12) 0.6491(2) 0.53548(12) 0.0406(3) Uani d 1 C
H8A 0.8232(14) 0.580(3) 0.5899(13) 0.049(5) Uiso d 1 H
H8B 0.8450(16) 0.551(3) 0.4961(15) 0.057(5) Uiso d 1 H
C9 0.46733(12) 0.8796(2) 0.32252(11) 0.0379(3) Uani d 1 C
H9 0.5063(14) 1.001(3) 0.3321(12) 0.042(4) Uiso d 1 H
C10 0.35717(13) 0.8715(3) 0.25845(12) 0.0447(4) Uani d 1 C
H10 0.3207(16) 0.987(3) 0.2229(14) 0.056(5) Uiso d 1 H
C11 0.30041(12) 0.6883(3) 0.24399(12) 0.0457(4) Uani d 1 C
C12 0.34323(13) 0.5108(3) 0.29069(12) 0.0439(3) Uani d 1 C
H12 0.3020(16) 0.400(3) 0.2766(13) 0.051(5) Uiso d 1 H

loop_
_atom_site_aniso_label
_atom_site_aniso_U_11
_atom_site_aniso_U_22
_atom_site_aniso_U_33
_atom_site_aniso_U_12
_atom_site_aniso_U_13
_atom_site_aniso_U_23
Cl1 0.0414(2) 0.0431(2) 0.0450(2) 0.00619(14) 0.01274(16) 0.00682(14)
F1 0.0307(5) 0.0748(8) 0.0844(8) 0.0021(5) -0.0064(5) 0.0028(6)
O1 0.0383(6) 0.0342(5) 0.0538(6) -0.0058(4) 0.0063(5) 0.0036(5)
N1 0.0338(6) 0.0351(6) 0.0473(7) -0.0031(5) 0.0054(5) 0.0024(5)
N2 0.0392(7) 0.0433(7) 0.0377(6) -0.0123(5) 0.0053(5) 0.0000(5)
C1 0.0331(7) 0.0354(7) 0.0385(7) -0.0026(5) 0.0113(6) 0.0000(5)
C2 0.0303(6) 0.0333(7) 0.0331(6) -0.0014(5) 0.0107(5) -0.0014(5)
C3 0.0311(6) 0.0326(6) 0.0334(6) -0.0012(5) 0.0095(5) -0.0009(5)
C4 0.0307(6) 0.0333(6) 0.0332(6) -0.0024(5) 0.0076(5) 0.0015(5)
C5 0.0364(8) 0.0353(7) 0.0491(8) -0.0003(6) 0.0104(6) -0.0050(6)
C6 0.0494(9) 0.0346(7) 0.0492(9) -0.0067(7) 0.0102(7) -0.0039(7)
C7 0.0313(7) 0.0483(9) 0.0539(10) -0.0047(6) 0.0086(7) -0.0031(7)
C8 0.0297(7) 0.0366(7) 0.0486(8) -0.0012(5) 0.0079(6) -0.0030(6)
C9 0.0352(7) 0.0345(7) 0.0417(7) 0.0006(6) 0.0128(6) 0.0024(6)
C10 0.0380(8) 0.0443(8) 0.0461(8) 0.0080(6) 0.0105(6) 0.0060(7)
C11 0.0267(7) 0.0568(9) 0.0462(8) 0.0020(6) 0.0064(6) -0.0031(7)
C12 0.0319(7) 0.0444(8) 0.0514(9) -0.0081(6) 0.0119(6) -0.0047(7)

loop_
_atom_type_symbol
_atom_type_description
_atom_type_scat_dispersion_real
_atom_type_scat_dispersion_imag
_atom_type_scat_source
C C 0.0033 0.0016 'International Tables Vol C Tables 4.2.6.8 and 6.1.1.4'
H H 0.0000 0.0000 'International Tables Vol C Tables 4.2.6.8 and 6.1.1.4'
N N 0.0061 0.0033 'International Tables Vol C Tables 4.2.6.8 and 6.1.1.4'
O O 0.0106 0.0060 'International Tables Vol C Tables 4.2.6.8 and 6.1.1.4'
F F 0.0171 0.0103 'International Tables Vol C Tables 4.2.6.8 and 6.1.1.4'
Cl Cl 0.1484 0.1585 'International Tables Vol C Tables 4.2.6.8 and 6.1.1.4'

loop_
_geom_angle_atom_site_label_1
_geom_angle_atom_site_label_2
_geom_angle_atom_site_label_3
_geom_angle
C1 O1 N1 107.44(11)
C3 N1 O1 107.03(11)
C6 N2 C7 113.05(12)
C6 N2 H2A 108.9(14)
C7 N2 H2A 110.5(14)
C6 N2 H2B 108.4(14)
C7 N2 H2B 109.4(14)
H2A N2 H2B 106.4(19)
O1 C1 C2 110.41(12)
O1 C1 C12 125.93(13)
C2 C1 C12 123.64(14)
C1 C2 C9 120.08(13)
C1 C2 C3 103.50(12)
C9 C2 C3 136.40(13)
N1 C3 C2 111.60(12)
N1 C3 C4 121.11(13)
C2 C3 C4 127.24(12)
C3 C4 C8 113.24(12)
C3 C4 C5 111.15(12)
C8 C4 C5 109.47(12)
C3 C4 H4 105.1(11)
C8 C4 H4 109.6(10)
C5 C4 H4 108.1(10)
C6 C5 C4 110.70(13)
C6 C5 H5A 107.6(12)
C4 C5 H5A 109.1(12)
C6 C5 H5B 110.4(12)
C4 C5 H5B 110.9(12)
H5A C5 H5B 108.1(16)
N2 C6 C5 110.82(13)
N2 C6 H6A 107.4(13)
C5 C6 H6A 110.2(13)
N2 C6 H6B 105.6(14)
C5 C6 H6B 110.3(14)
H6A C6 H6B 112.4(19)
N2 C7 C8 110.39(14)
N2 C7 H7A 106.7(13)
C8 C7 H7A 112.2(13)
N2 C7 H7B 108.1(11)
C8 C7 H7B 111.4(11)
H7A C7 H7B 107.9(16)
C7 C8 C4 111.01(13)
C7 C8 H8A 110.9(11)
C4 C8 H8A 109.7(10)
C7 C8 H8B 107.0(12)
C4 C8 H8B 109.7(12)
H8A C8 H8B 108.5(17)
C10 C9 C2 118.04(14)
C10 C9 H9 119.7(11)
C2 C9 H9 122.3(11)
C9 C10 C11 119.04(14)
C9 C10 H10 121.2(12)
C11 C10 H10 119.7(12)
F1 C11 C12 117.60(15)
F1 C11 C10 116.88(15)
C12 C11 C10 125.52(14)
C11 C12 C1 113.64(14)
C11 C12 H12 119.9(13)
C1 C12 H12 126.4(13)

loop_
_geom_bond_atom_site_label_1
_geom_bond_atom_site_label_2
_geom_bond_distance
F1 C11 1.3553(18)
O1 C1 1.3529(18)
O1 N1 1.4317(17)
N1 C3 1.3007(19)
N2 C6 1.489(2)
N2 C7 1.494(2)
N2 H2A 0.96(2)
N2 H2B 0.96(3)
C1 C2 1.387(2)
C1 C12 1.393(2)
C2 C9 1.396(2)
C2 C3 1.4382(19)
C3 C4 1.4984(19)
C4 C8 1.523(2)
C4 C5 1.539(2)
C4 H4 0.970(17)
C5 C6 1.515(2)
C5 H5A 0.96(2)
C5 H5B 0.96(2)
C6 H6A 0.97(2)
C6 H6B 0.93(2)
C7 C8 1.515(2)
C7 H7A 1.00(2)
C7 H7B 1.03(2)
C8 H8A 0.991(19)
C8 H8B 0.93(2)
C9 C10 1.381(2)
C9 H9 0.930(18)
C10 C11 1.390(2)
C10 H10 0.95(2)
C11 C12 1.370(2)
C12 H12 0.88(2)

loop_
_geom_hbond_atom_site_label_D
_geom_hbond_atom_site_label_H
_geom_hbond_atom_site_label_A
_geom_hbond_site_symmetry_A
_geom_hbond_distance_DH
_geom_hbond_distance_HA
_geom_hbond_distance_DA
_geom_hbond_angle_DHA
_geom_hbond_publ_flag
N2 H2A Cl1 . 0.96(3) 2.15(3) 3.106(2) 178 y
N2 H2B Cl1 2_756 0.96(3) 2.17(2) 3.113(2) 166 y
C7 H7A F1 4_676 1.00(2) 2.38(2) 3.119(2) 130 y
C9 H9 O1 1_565 0.93(2) 2.69(2) 3.475(2) 142 y

loop_
_geom_torsion_atom_site_label_1
_geom_torsion_atom_site_label_2
_geom_torsion_atom_site_label_3
_geom_torsion_atom_site_label_4
_geom_torsion
C1 O1 N1 C3 0.97(16)
N1 O1 C1 C2 -1.29(16)
N1 O1 C1 C12 177.14(15)
O1 C1 C2 C9 179.87(13)
C12 C1 C2 C9 1.4(2)
O1 C1 C2 C3 1.08(16)
C12 C1 C2 C3 -177.39(14)
O1 N1 C3 C2 -0.30(16)
O1 N1 C3 C4 -177.88(12)
C1 C2 C3 N1 -0.46(16)
C9 C2 C3 N1 -178.94(16)
C1 C2 C3 C4 176.95(13)
C9 C2 C3 C4 -1.5(3)
N1 C3 C4 C8 6.3(2)
C2 C3 C4 C8 -170.84(13)
N1 C3 C4 C5 -117.37(15)
C2 C3 C4 C5 65.45(18)
C3 C4 C5 C6 -177.53(13)
C8 C4 C5 C6 56.63(17)
C7 N2 C6 C5 55.83(19)
C4 C5 C6 N2 -55.70(18)
C6 N2 C7 C8 -55.94(19)
N2 C7 C8 C4 56.50(19)
C3 C4 C8 C7 178.20(13)
C5 C4 C8 C7 -57.17(18)
C1 C2 C9 C10 -0.9(2)
C3 C2 C9 C10 177.38(15)
C2 C9 C10 C11 -0.8(2)
C9 C10 C11 F1 -177.70(14)
C9 C10 C11 C12 2.2(3)
F1 C11 C12 C1 178.19(14)
C10 C11 C12 C1 -1.7(3)
O1 C1 C12 C11 -178.34(15)
C2 C1 C12 C11 -0.1(2)

loop_
_cod_related_entry_id
_cod_related_entry_database
_cod_related_entry_code
1 ChemSpider 9509305
